data_2000810
loop_
_publ_author_name
'Ueng, C.-H.'
'Shih, G.-Y.'

_publ_section_title
;
 Structures of
 [1,4-bis(diphenylphosphino)butane]tetracarbonylchromium(0) (1) and
 [1,4-bis(diphenylphosphino)butane]tetracarbonyltungsten(0) (2)
;
_journal_issue 6
_journal_name_full 'Acta Crystallographica Section C'
_journal_page_first 988
_journal_page_last 991
_journal_paper_doi 10.1107/S0108270191012404
_journal_volume 48
_journal_year 1992
_chemical_formula_sum 'C32 H28 O4 P2 W'
_chemical_formula_weight 722.4
_space_group_IT_number 14
_space_group_name_Hall '-P 2yn'
_space_group_name_H-M_alt 'P 1 21/n 1'
_symmetry_cell_setting monoclinic
_symmetry_space_group_name_Hall '-P 2yn'
_symmetry_space_group_name_H-M 'P 1 21/n 1'
_cell_angle_alpha 90
_cell_angle_beta 104.68(2)
_cell_angle_gamma 90
_cell_formula_units_Z 4
_cell_length_a 12.0550(10)
_cell_length_b 15.352(5)
_cell_length_c 16.544(4)
_cell_volume 2961.8(13)
_diffrn_radiation_type Mo
_diffrn_radiation_wavelength 0.7093
_exptl_absorpt_coefficient_mu 4.12
_exptl_crystal_density_diffrn 1.62
_exptl_crystal_F_000 1424
_cod_data_source_file as0545.cif
_cod_data_source_block as0545b
_cod_original_cell_volume 2962(2)
_cod_original_formula_sum 'C32 H28 O4 P2 W1'
_cod_database_code 2000810

loop_
_space_group_symop_id
_space_group_symop_operation_xyz
1 x,y,z
2 -x+1/2,y+1/2,-z+1/2
3 -x,-y,-z
4 x+1/2,-y+1/2,z+1/2

loop_
_atom_site_label
_atom_site_fract_x
_atom_site_fract_y
_atom_site_fract_z
W .42319(2) .23207(2) .125880(10)
P1 .56213(12) .22707(10) .03399(8)
P2 .27948(13) .31549(10) .01790(9)
C1 .3369(6) .1221(4) .0839(4)
C2 .5074(6) .3400(4) .1737(3)
C3 .5303(5) .1609(4) .2109(4)
C4 .3283(5) .2380(4) .2058(3)
C5 .6112(5) .3326(3) .0014(3)
C6 .5338(5) .3800(4) -.0718(3)
C7 .4183(5) .4115(4) -.0628(4)
C8 .3217(5) .3420(4) -.0774(3)
O1 .2834(4) .0592(3) .0651(3)
O2 .5580(5) .4021(3) .1991(3)
O3 .5906(4) .1200(3) .2620(3)
O4 .2743(4) .2393(3) .2544(3)
C1A .6989(5) .1823(4) .0947(3)
C2A .7691(5) .2300(4) .1560(3)
C3A .8685(6) .1940(5) .2061(4)
C4A .8947(6) .1096(5) .1966(4)
C5A .8259(6) .0605(4) .1357(4)
C6A .7269(5) .0958(4) .0851(4)
C1B .5369(5) .1671(3) -.0644(3)
C2B .6156(5) .1695(4) -.1113(4)
C3B .5952(6) .1253(4) -.1871(4)
C4B .4961(7) .0793(4) -.2163(4)
C5B .4161(6) .0759(4) -.1711(4)
C6B .4376(6) .1209(4) -.0947(4)
C1C .1460(4) .2558(3) -.0174(3)
C2C .1175(5) .2088(4) -.0913(4)
C3C .0208(6) .1575(4) -.1108(4)
C4C -.0491(6) .1517(4) -.0578(4)
C5C -.0249(6) .1990(5) .0144(4)
C6C .0731(5) .2493(4) .0352(4)
C1D .2272(5) .4210(4) .0455(4)
C2D .1642(5) .4762(4) -.0150(4)
C3D .1247(6) .5541(4) .0065(5)
C4D .1464(6) .5805(4) .0878(5)
C5D .2072(7) .5274(4) .1490(4)
C6D .2479(6) .4475(4) .1289(4)
H5 .688 .323 -.011
H5' .624 .374 .052
H6 .577 .431 -.087
H6' .517 .338 -.121
H7 .429 .435 -.004
H7' .391 .463 -.102
H8 .253 .363 -.122
H8' .352 .288 -.100
H2A .746 .293 .166
H3A .925 .231 .249
H4A .967 .083 .235
H5A .849 -.003 .129
H6A .674 .058 .041
H2B .690 .206 -.091
H3B .658 .124 -.220
H4B .483 .048 -.272
H5B .339 .042 -.195
H6B .375 .122 -.061
H2C .169 .213 -.132
H3C .002 .122 -.164
H4C -.121 .112 -.073
H5C -.080 .196 .053
H6C .094 .283 .090
H2D .147 .456 -.077
H3D .080 .595 -.040
H4D .115 .638 .103
H5D .223 .548 .209
H6D .296 .407 .176

loop_
_geom_bond_atom_site_label_1
_geom_bond_atom_site_label_2
_geom_bond_distance
W P1 2.5325(16)
W P2 2.5027(16)
W C1 2.012(7)
W C2 1.998(7)
W C3 1.980(6)
W C4 1.957(6)
P1 C5 1.851(6)
P1 C1A 1.833(6)
P1 C1B 1.827(5)
P2 C8 1.822(5)
P2 C1C 1.815(6)
P2 C1D 1.838(6)
C1 O1 1.160(8)
C2 O2 1.154(8)
C3 O3 1.152(7)
C4 O4 1.156(8)
C5 C6 1.515(8)
C5 H5 1.006(6)
C5 H5' 1.021(5)
C6 C7 1.517(9)
C6 H6 1.006(5)
C6 H6' 1.021(5)
C7 C8 1.552(8)
C7 H7 1.021(6)
C7 H7' 1.022(6)
C8 H8 1.009(5)
C8 H8' 1.016(6)
C1A C2A 1.359(8)
C1A C6A 1.390(8)
C2A C3A 1.387(9)
C2A H2A 1.031(6)
C3A C4A 1.351(11)
C3A H3A 1.021(6)
C4A C5A 1.360(11)
C4A H4A 1.023(6)
C5A C6A 1.382(9)
C5A H5A 1.030(6)
C6A H6A 1.026(6)
C1B C2B 1.369(8)
C1B C6B 1.373(8)
C2B C3B 1.392(9)
C2B H2B 1.038(6)
C3B C4B 1.366(10)
C3B H3B 1.040(6)
C4B C5B 1.362(10)
C4B H4B 1.019(6)
C5B C6B 1.406(8)
C5B H5B 1.047(6)
C6B H6B 1.045(6)
C1C C2C 1.386(8)
C1C C6C 1.388(8)
C2C C3C 1.376(9)
C2C H2C 1.030(6)
C3C C4C 1.364(10)
C3C H3C 1.016(6)
C4C C5C 1.367(10)
C4C H4C 1.031(6)
C5C C6C 1.380(9)
C5C H5C 1.025(6)
C6C H6C 1.020(6)
C1D C2D 1.382(9)
C1D C6D 1.398(9)
C2D C3D 1.367(9)
C2D H2D 1.033(6)
C3D C4D 1.365(11)
C3D H3D 1.028(7)
C4D C5D 1.360(11)
C4D H4D 1.011(7)
C5D C6D 1.394(9)
C5D H5D 1.019(7)
C6D H6D 1.044(6)
